data_7053289
loop_
_publ_author_name
'Torrico-Vallejos, Sonia'
'Erben, Mauricio F.'
'Boese, Roland'
'Della V\'edova, Carlos O.'

_publ_section_title
;
 Methoxycarbonyl trifluoromethyl disulfide, CH3OC(O)SSCF3: synthesis,
 structure and conformational properties
;
_journal_issue 7
_journal_name_full 'New Journal of Chemistry'
_journal_page_first 1365
_journal_paper_doi 10.1039/b9nj00382g
_journal_volume 34
_journal_year 2010
_chemical_formula_sum 'C3 H3 F3 O2 S2'
_chemical_formula_weight 192.17
_chemical_name_systematic
;
?
;
_space_group_IT_number 2
_symmetry_cell_setting triclinic
_symmetry_space_group_name_Hall '-P 1'
_symmetry_space_group_name_H-M 'P -1'
_atom_sites_solution_hydrogens geom
_atom_sites_solution_primary direct
_atom_sites_solution_secondary difmap
_audit_creation_method SHELXL-97
_cell_angle_alpha 97.219(6)
_cell_angle_beta 93.131(5)
_cell_angle_gamma 96.888(5)
_cell_formula_units_Z 4
_cell_length_a 6.4698(5)
_cell_length_b 9.0499(8)
_cell_length_c 12.5700(11)
_cell_measurement_reflns_used 9901
_cell_measurement_temperature 190(2)
_cell_measurement_theta_max 27.03
_cell_measurement_theta_min 2.28
_cell_volume 723.07(11)
_computing_cell_refinement 'BRUKER AXS SMART APEX 2 Vers. 3.0-2009'
_computing_data_collection 'BRUKER AXS SMART APEX 2 Vers. 3.0-2009'
_computing_data_reduction 'BRUKER AXS SMART APEX 2 Vers. 3.0-2009'
_computing_molecular_graphics 'BRUKER AXS SHELXTL (c) 2008 / Vers. 2008/4'
_computing_publication_material 'BRUKER AXS SHELXTL (c) 2008 / Vers. 2008/4'
_computing_structure_refinement 'BRUKER AXS SHELXTL (c) 2008 / Vers. 2008/4'
_computing_structure_solution 'BRUKER AXS SMART APEX 2 Vers. 3.0-2009'
_diffrn_ambient_temperature 190(2)
_diffrn_detector_area_resol_mean 512
_diffrn_measured_fraction_theta_full 0.765
_diffrn_measured_fraction_theta_max 0.765
_diffrn_measurement_device_type
;
Siemens SMART three axis goniometer with APEX II area detector system
;
_diffrn_measurement_method
;
Data collection strategy APEX 2 / COSMO
with chi = 0
;
_diffrn_radiation_monochromator graphite
_diffrn_radiation_source 'fine-focus sealed tube'
_diffrn_radiation_type MoK\a
_diffrn_radiation_wavelength 0.71073
_diffrn_reflns_av_R_equivalents 0.0000
_diffrn_reflns_av_sigmaI/netI 0.0227
_diffrn_reflns_limit_h_max 5
_diffrn_reflns_limit_h_min -5
_diffrn_reflns_limit_k_max 11
_diffrn_reflns_limit_k_min -11
_diffrn_reflns_limit_l_max 16
_diffrn_reflns_limit_l_min 0
_diffrn_reflns_number 7540
_diffrn_reflns_theta_full 27.90
_diffrn_reflns_theta_max 27.90
_diffrn_reflns_theta_min 1.64
_exptl_absorpt_coefficient_mu 0.730
_exptl_absorpt_correction_T_max 0.97
_exptl_absorpt_correction_T_min 0.81
_exptl_absorpt_correction_type multi-scan
_exptl_absorpt_process_details
;
BRUKER AXS SMART APEX 2 Vers. 3.0-2009
R.H. Blessing, Acta Cryst. (1995) A51 33-38
;
_exptl_crystal_colour colorless
_exptl_crystal_density_diffrn 1.765
_exptl_crystal_density_method 'not measured'
_exptl_crystal_description cylindric
_exptl_crystal_F_000 384
_exptl_crystal_size_max 0.3
_exptl_crystal_size_mid 0.3
_exptl_crystal_size_min 0.3
_refine_diff_density_max 0.543
_refine_diff_density_min -0.353
_refine_diff_density_rms 0.098
_refine_ls_extinction_coef 0.004(5)
_refine_ls_extinction_expression Fc^*^=kFc[1+0.001xFc^2^\l^3^/sin(2\q)]^-1/4^
_refine_ls_extinction_method SHELXL
_refine_ls_goodness_of_fit_ref 1.043
_refine_ls_hydrogen_treatment
;
Riding model on idealized geometrics
with the 1.2 fold (1.5 fold for methyl
groups) isotropic displacement
parameters of the equivalent Uij of the
corresponding carbon atom
;
_refine_ls_matrix_type full
_refine_ls_number_parameters 184
_refine_ls_number_reflns 2644
_refine_ls_number_restraints 0
_refine_ls_restrained_S_all 1.043
_refine_ls_R_factor_all 0.0886
_refine_ls_R_factor_gt 0.0630
_refine_ls_shift/su_max 0.000
_refine_ls_shift/su_mean 0.000
_refine_ls_structure_factor_coef Fsqd
_refine_ls_weighting_details 'calc w=1/[\s^2^(Fo^2^)+(0.1365P)^2^+0.2533P] where P=(Fo^2^+2Fc^2^)/3'
_refine_ls_weighting_scheme calc
_refine_ls_wR_factor_gt 0.1926
_refine_ls_wR_factor_ref 0.2210
_reflns_number_gt 5325
_reflns_number_total 7550
_reflns_threshold_expression >2sigma(I)
_cod_data_source_file b9nj00382g.txt
_cod_data_source_block ocoss_m
_cod_depositor_comments
;
The following automatic conversions were performed:

'_exptl_absorpt_correction_type' value 'multi scan' changed to
'multi-scan' according to
/home/saulius/struct/CIF-dictionaries/cif_core.dic dictionary named
'cif_core.dic' version 2.4.2 from 2011-04-26.

Automatic conversion script
Id: cif_fix_values 1891 2012-01-12 08:04:46Z andrius 
;
_cod_original_sg_symbol_H-M P-1
_cod_database_code 7053289

loop_
_symmetry_equiv_pos_as_xyz
'x, y, z'
'-x, -y, -z'

loop_
_atom_site_label
_atom_site_type_symbol
_atom_site_fract_x
_atom_site_fract_y
_atom_site_fract_z
_atom_site_U_iso_or_equiv
_atom_site_adp_type
_atom_site_occupancy
_atom_site_symmetry_multiplicity
_atom_site_calc_flag
_atom_site_refinement_flags
S1_1 S 0.20602(15) 0.22298(8) 0.62483(6) 0.0452(3) Uani 1 1 d .
S2_1 S -0.10582(15) 0.21590(9) 0.62553(6) 0.0466(3) Uani 1 1 d .
O1_1 O -0.0714(4) 0.1557(3) 0.41305(16) 0.0521(7) Uani 1 1 d .
O2_1 O -0.3898(5) 0.1670(2) 0.47708(16) 0.0483(7) Uani 1 1 d .
C1_1 C 0.2792(7) 0.4204(4) 0.6213(3) 0.0519(10) Uani 1 1 d .
C2_1 C -0.1845(7) 0.1741(3) 0.4840(2) 0.0402(9) Uani 1 1 d .
C3_1 C -0.4910(7) 0.1387(4) 0.3691(3) 0.0567(10) Uani 1 1 d .
H3A_1 H -0.4354 0.2133 0.3262 0.085 Uiso 1 1 d R
H3B_1 H -0.6382 0.1426 0.3744 0.085 Uiso 1 1 d R
H3C_1 H -0.4692 0.0407 0.3358 0.085 Uiso 1 1 d R
F1_1 F 0.2174(5) 0.5058(3) 0.7044(2) 0.0942(10) Uani 1 1 d .
F2_1 F 0.2057(4) 0.4670(3) 0.5336(2) 0.0912(9) Uani 1 1 d .
F3_1 F 0.4854(4) 0.4463(3) 0.6253(2) 0.0728(7) Uani 1 1 d .
S1_2 S 0.37993(15) 0.83303(8) 0.10038(6) 0.0449(3) Uani 1 1 d .
S2_2 S 0.68588(15) 0.81980(9) 0.08798(6) 0.0453(3) Uani 1 1 d .
O1_2 O 0.5732(4) 0.8117(2) -0.12189(16) 0.0483(6) Uani 1 1 d .
O2_2 O 0.9106(5) 0.8061(3) -0.06784(17) 0.0539(7) Uani 1 1 d .
C1_2 C 0.2783(6) 0.6365(3) 0.0866(3) 0.0463(9) Uani 1 1 d .
C2_2 C 0.7092(7) 0.8114(3) -0.0553(2) 0.0419(9) Uani 1 1 d .
C3_2 C 0.9717(7) 0.7960(5) -0.1780(3) 0.0633(11) Uani 1 1 d .
H3A_2 H 0.8860 0.7131 -0.2208 0.095 Uiso 1 1 d R
H3B_2 H 1.1157 0.7793 -0.1787 0.095 Uiso 1 1 d R
H3C_2 H 0.9545 0.8873 -0.2077 0.095 Uiso 1 1 d R
F1_2 F 0.0792(4) 0.6279(2) 0.11139(18) 0.0638(6) Uani 1 1 d .
F2_2 F 0.2823(4) 0.5673(2) -0.01289(17) 0.0678(7) Uani 1 1 d .
F3_2 F 0.3759(4) 0.5597(2) 0.1512(2) 0.0716(7) Uani 1 1 d .

loop_
_atom_site_aniso_label
_atom_site_aniso_U_11
_atom_site_aniso_U_22
_atom_site_aniso_U_33
_atom_site_aniso_U_23
_atom_site_aniso_U_13
_atom_site_aniso_U_12
S1_1 0.0389(8) 0.0515(4) 0.0472(4) 0.0104(3) -0.0008(4) 0.0112(4)
S2_1 0.0398(8) 0.0666(5) 0.0325(4) 0.0051(3) 0.0069(3) 0.0035(4)
O1_1 0.046(2) 0.0733(14) 0.0356(11) -0.0015(9) 0.0077(10) 0.0084(12)
O2_1 0.034(2) 0.0657(14) 0.0427(11) 0.0039(9) 0.0013(10) 0.0026(11)
C1_1 0.034(3) 0.0556(18) 0.067(2) 0.0110(15) -0.0008(17) 0.0071(16)
C2_1 0.045(3) 0.0410(14) 0.0342(14) 0.0050(10) 0.0039(13) 0.0024(13)
C3_1 0.054(3) 0.065(2) 0.0471(18) 0.0051(14) -0.0081(16) -0.0004(17)
F1_1 0.083(3) 0.0658(14) 0.127(2) -0.0227(14) 0.0300(17) 0.0082(13)
F2_1 0.078(2) 0.0791(15) 0.120(2) 0.0580(15) -0.0276(16) -0.0085(13)
F3_1 0.044(2) 0.0786(14) 0.0911(17) 0.0062(12) -0.0007(12) -0.0030(12)
S1_2 0.0429(8) 0.0420(4) 0.0500(4) 0.0002(3) 0.0087(4) 0.0097(3)
S2_2 0.0384(8) 0.0611(5) 0.0343(4) 0.0041(3) -0.0002(3) 0.0013(4)
O1_2 0.046(2) 0.0617(13) 0.0368(11) 0.0082(9) -0.0046(11) 0.0073(11)
O2_2 0.036(2) 0.0837(17) 0.0443(12) 0.0140(10) 0.0067(11) 0.0100(12)
C1_2 0.037(3) 0.0483(16) 0.0523(18) 0.0024(13) 0.0044(16) 0.0029(14)
C2_2 0.049(3) 0.0394(14) 0.0375(15) 0.0069(10) 0.0031(15) 0.0046(13)
C3_2 0.055(3) 0.084(2) 0.0520(19) 0.0078(17) 0.0203(18) 0.006(2)
F1_2 0.0321(19) 0.0767(13) 0.0803(15) 0.0067(10) 0.0102(11) -0.0007(10)
F2_2 0.066(2) 0.0608(11) 0.0671(13) -0.0178(9) 0.0114(11) -0.0041(10)
F3_2 0.063(2) 0.0632(13) 0.0944(16) 0.0347(11) -0.0034(13) 0.0097(11)

loop_
_atom_type_symbol
_atom_type_description
_atom_type_scat_dispersion_real
_atom_type_scat_dispersion_imag
_atom_type_scat_source
C C 0.0033 0.0016 'International Tables Vol C Tables 4.2.6.8 and 6.1.1.4'
H H 0.0000 0.0000 'International Tables Vol C Tables 4.2.6.8 and 6.1.1.4'
O O 0.0106 0.0060 'International Tables Vol C Tables 4.2.6.8 and 6.1.1.4'
F F 0.0171 0.0103 'International Tables Vol C Tables 4.2.6.8 and 6.1.1.4'
S S 0.1246 0.1234 'International Tables Vol C Tables 4.2.6.8 and 6.1.1.4'

loop_
_geom_angle_atom_site_label_1
_geom_angle_atom_site_label_2
_geom_angle_atom_site_label_3
_geom_angle
C1_1 S1_1 S2_1 100.22(15)
C2_1 S2_1 S1_1 101.61(14)
C2_1 O2_1 C3_1 116.1(3)
F2_1 C1_1 F3_1 107.9(3)
F2_1 C1_1 F1_1 107.2(3)
F3_1 C1_1 F1_1 107.3(3)
F2_1 C1_1 S1_1 113.2(3)
F3_1 C1_1 S1_1 108.1(2)
F1_1 C1_1 S1_1 112.8(3)
O1_1 C2_1 O2_1 128.3(3)
O1_1 C2_1 S2_1 126.1(3)
O2_1 C2_1 S2_1 105.6(2)
C1_2 S1_2 S2_2 100.69(14)
C2_2 S2_2 S1_2 102.33(15)
C2_2 O2_2 C3_2 116.0(3)
F3_2 C1_2 F2_2 107.2(3)
F3_2 C1_2 F1_2 107.4(3)
F2_2 C1_2 F1_2 107.9(3)
F3_2 C1_2 S1_2 113.9(3)
F2_2 C1_2 S1_2 112.9(2)
F1_2 C1_2 S1_2 107.3(2)
O1_2 C2_2 O2_2 128.4(3)
O1_2 C2_2 S2_2 126.8(3)
O2_2 C2_2 S2_2 104.8(2)

loop_
_geom_bond_atom_site_label_1
_geom_bond_atom_site_label_2
_geom_bond_distance
S1_1 C1_1 1.799(3)
S1_1 S2_1 2.0114(15)
S2_1 C2_1 1.804(3)
O1_1 C2_1 1.192(4)
O2_1 C2_1 1.320(4)
O2_1 C3_1 1.453(4)
C1_1 F2_1 1.314(4)
C1_1 F3_1 1.324(5)
C1_1 F1_1 1.329(5)
S1_2 C1_2 1.804(3)
S1_2 S2_2 2.0107(14)
S2_2 C2_2 1.808(3)
O1_2 C2_2 1.182(4)
O2_2 C2_2 1.327(5)
O2_2 C3_2 1.456(4)
C1_2 F3_2 1.316(4)
C1_2 F2_2 1.329(4)
C1_2 F1_2 1.337(4)

loop_
_geom_torsion_atom_site_label_1
_geom_torsion_atom_site_label_2
_geom_torsion_atom_site_label_3
_geom_torsion_atom_site_label_4
_geom_torsion
C1_1 S1_1 S2_1 C2_1 92.72(15)
S2_1 S1_1 C1_1 F2_1 -63.3(3)
S2_1 S1_1 C1_1 F3_1 177.2(2)
S2_1 S1_1 C1_1 F1_1 58.7(3)
C3_1 O2_1 C2_1 O1_1 -2.5(4)
C3_1 O2_1 C2_1 S2_1 178.2(2)
S1_1 S2_1 C2_1 O1_1 0.6(3)
S1_1 S2_1 C2_1 O2_1 179.86(16)
C1_2 S1_2 S2_2 C2_2 89.32(14)
S2_2 S1_2 C1_2 F3_2 51.0(3)
S2_2 S1_2 C1_2 F2_2 -71.5(3)
S2_2 S1_2 C1_2 F1_2 169.71(19)
C3_2 O2_2 C2_2 O1_2 -1.6(4)
C3_2 O2_2 C2_2 S2_2 179.0(2)
S1_2 S2_2 C2_2 O1_2 -0.9(3)
S1_2 S2_2 C2_2 O2_2 178.54(16)
